data_4089452
loop_
_publ_author_name
'Mao, Yanli'
'Lim, Kelvin Meng Hui'
'Li, Yongxin'
'Ganguly, Rakesh'
'Mathey, Francois'

_publ_section_title
;
 The Original Coordination Chemistry of 2-Phosphaphenol with Copper(I) and
 Gold(I) Halides
;
_journal_issue 12
_journal_name_full Organometallics
_journal_page_first 3562
_journal_paper_doi 10.1021/om400207y
_journal_volume 32
_journal_year 2013
_chemical_formula_moiety 'C5 H5 Au Cl O P'
_chemical_formula_sum 'C5 H5 Au Cl O P'
_chemical_formula_weight 344.48
_space_group_IT_number 43
_space_group_name_Hall 'F 2 -2d'
_space_group_name_H-M_alt 'F d d 2'
_symmetry_cell_setting orthorhombic
_symmetry_space_group_name_H-M 'F d d 2'
_atom_sites_solution_hydrogens geom
_atom_sites_solution_primary direct
_atom_sites_solution_secondary difmap
_audit_creation_method SHELXL-97
_cell_angle_alpha 90.00
_cell_angle_beta 90.00
_cell_angle_gamma 90.00
_cell_formula_units_Z 16
_cell_length_a 25.1573(7)
_cell_length_b 27.3236(8)
_cell_length_c 4.13600(10)
_cell_measurement_reflns_used 6706
_cell_measurement_temperature 103(2)
_cell_measurement_theta_max 36.17
_cell_measurement_theta_min 2.98
_cell_volume 2843.04(13)
_computing_cell_refinement 'Bruker SAINT'
_computing_data_collection 'Bruker APEX2'
_computing_data_reduction 'Bruker SAINT'
_computing_molecular_graphics 'Bruker SHELXTL'
_computing_publication_material 'Bruker SHELXTL'
_computing_structure_refinement 'SHELXL-97 (Sheldrick, 2008)'
_computing_structure_solution 'SHELXS-97 (Sheldrick, 2008)'
_diffrn_ambient_temperature 103(2)
_diffrn_measured_fraction_theta_full 0.996
_diffrn_measured_fraction_theta_max 0.996
_diffrn_measurement_device_type 'Bruker APEX-II CCD'
_diffrn_measurement_method '\f and \w scans'
_diffrn_radiation_monochromator graphite
_diffrn_radiation_source 'fine-focus sealed tube'
_diffrn_radiation_type MoK\a
_diffrn_radiation_wavelength 0.71073
_diffrn_reflns_av_R_equivalents 0.0349
_diffrn_reflns_av_sigmaI/netI 0.0332
_diffrn_reflns_limit_h_max 41
_diffrn_reflns_limit_h_min -40
_diffrn_reflns_limit_k_max 45
_diffrn_reflns_limit_k_min -45
_diffrn_reflns_limit_l_max 6
_diffrn_reflns_limit_l_min -4
_diffrn_reflns_number 15348
_diffrn_reflns_theta_full 36.44
_diffrn_reflns_theta_max 36.44
_diffrn_reflns_theta_min 2.20
_exptl_absorpt_coefficient_mu 21.206
_exptl_absorpt_correction_T_max 0.4842
_exptl_absorpt_correction_T_min 0.2256
_exptl_absorpt_correction_type multi-scan
_exptl_absorpt_process_details sadabs
_exptl_crystal_colour colourless
_exptl_crystal_density_diffrn 3.219
_exptl_crystal_density_method 'not measured'
_exptl_crystal_description prism
_exptl_crystal_F_000 2464
_exptl_crystal_size_max 0.10
_exptl_crystal_size_mid 0.04
_exptl_crystal_size_min 0.04
_refine_diff_density_max 1.616
_refine_diff_density_min -1.862
_refine_diff_density_rms 0.642
_refine_ls_abs_structure_details 'Flack H D (1983), Acta Cryst. A39, 876-881'
_refine_ls_abs_structure_Flack 0.020(10)
_refine_ls_extinction_method none
_refine_ls_goodness_of_fit_ref 1.188
_refine_ls_hydrogen_treatment constr
_refine_ls_matrix_type full
_refine_ls_number_parameters 83
_refine_ls_number_reflns 3045
_refine_ls_number_restraints 1
_refine_ls_restrained_S_all 1.187
_refine_ls_R_factor_all 0.0236
_refine_ls_R_factor_gt 0.0186
_refine_ls_shift/su_max 0.001
_refine_ls_shift/su_mean 0.000
_refine_ls_structure_factor_coef Fsqd
_refine_ls_weighting_details 'calc w=1/[\s^2^(Fo^2^)+(0.0324P)^2^+0.0000P] where P=(Fo^2^+2Fc^2^)/3'
_refine_ls_weighting_scheme calc
_refine_ls_wR_factor_gt 0.0440
_refine_ls_wR_factor_ref 0.0651
_reflns_number_gt 2862
_reflns_number_total 3045
_reflns_threshold_expression >2sigma(I)
_cod_data_source_file om400207y_si_003.cif
_cod_data_source_block mat120
_cod_depositor_comments
;
The following automatic conversions were performed:

data item '_symmetry_cell_setting' value 'Orthorhombic' was changed
to 'orthorhombic' in accordance with the
/home/saulius/struct/COD-crude-data/automatic-downloads/DataCite-retrospective/ACS/depositions/lib/dictionaries/cif_core.dic
dictionary named 'cif_core.dic' version 2.4.2 last updated on
2011-04-26.

Automatic conversion script
Id: cif_fix_values 6909 2019-04-08 15:41:33Z antanas 
;
_cod_original_sg_symbol_H-M Fdd2
_cod_database_code 4089452

loop_
_symmetry_equiv_pos_as_xyz
'x, y, z'
'-x, -y, z'
'x+1/4, -y+1/4, z+1/4'
'-x+1/4, y+1/4, z+1/4'
'x, y+1/2, z+1/2'
'-x, -y+1/2, z+1/2'
'x+1/4, -y+3/4, z+3/4'
'-x+1/4, y+3/4, z+3/4'
'x+1/2, y, z+1/2'
'-x+1/2, -y, z+1/2'
'x+3/4, -y+1/4, z+3/4'
'-x+3/4, y+1/4, z+3/4'
'x+1/2, y+1/2, z'
'-x+1/2, -y+1/2, z'
'x+3/4, -y+3/4, z+1/4'
'-x+3/4, y+3/4, z+1/4'

loop_
_atom_site_label
_atom_site_type_symbol
_atom_site_fract_x
_atom_site_fract_y
_atom_site_fract_z
_atom_site_U_iso_or_equiv
_atom_site_adp_type
_atom_site_occupancy
_atom_site_symmetry_multiplicity
_atom_site_calc_flag
_atom_site_refinement_flags
Au1 Au -0.038190(6) 0.954736(6) 0.87369(10) 0.01441(5) Uani 1 1 d .
P1 P -0.00369(5) 0.89338(4) 0.5930(3) 0.0142(2) Uani 1 1 d .
Cl1 Cl -0.08759(5) 1.01154(4) 1.1570(3) 0.0184(2) Uani 1 1 d .
C1 C -0.04037(18) 0.84780(18) 0.4148(17) 0.0178(10) Uani 1 1 d .
H1 H -0.0780 0.8497 0.4235 0.021 Uiso 1 1 calc R
C4 C 0.07429(18) 0.83264(16) 0.3854(17) 0.0175(8) Uani 1 1 d .
H4 H 0.1108 0.8243 0.3636 0.021 Uiso 1 1 calc R
C5 C 0.06193(19) 0.87513(18) 0.5557(13) 0.0156(9) Uani 1 1 d .
C3 C 0.0373(2) 0.8017(2) 0.2455(15) 0.0190(10) Uani 1 1 d .
H3 H 0.0502 0.7738 0.1324 0.023 Uiso 1 1 calc R
C2 C -0.0171(2) 0.8083(2) 0.2585(14) 0.0185(9) Uani 1 1 d .
H2 H -0.0395 0.7849 0.1566 0.022 Uiso 1 1 calc R
O1 O 0.10306(14) 0.90067(14) 0.6848(11) 0.0181(8) Uani 1 1 d .
H1A H 0.0912 0.9236 0.7990 0.027 Uiso 1 1 calc R

loop_
_atom_site_aniso_label
_atom_site_aniso_U_11
_atom_site_aniso_U_22
_atom_site_aniso_U_33
_atom_site_aniso_U_23
_atom_site_aniso_U_13
_atom_site_aniso_U_12
Au1 0.01205(7) 0.01509(6) 0.01610(8) -0.00212(7) 0.00084(7) -0.00074(5)
P1 0.0112(4) 0.0160(4) 0.0155(6) -0.0018(4) -0.0002(5) 0.0005(3)
Cl1 0.0199(5) 0.0164(4) 0.0189(6) -0.0019(4) 0.0048(5) 0.0002(3)
C1 0.0136(18) 0.0200(18) 0.020(3) -0.0012(19) -0.0020(19) -0.0023(15)
C4 0.0163(18) 0.0164(17) 0.020(2) 0.001(2) 0.002(2) 0.0032(14)
C5 0.0123(19) 0.0153(17) 0.019(2) 0.0039(15) 0.0004(16) 0.0009(14)
C3 0.020(2) 0.017(2) 0.020(3) 0.0013(17) -0.0001(18) 0.0014(17)
C2 0.019(2) 0.018(2) 0.019(2) -0.0001(17) 0.0015(18) -0.0003(17)
O1 0.0127(14) 0.0189(15) 0.023(2) -0.0017(13) -0.0031(14) -0.0004(11)

loop_
_atom_type_symbol
_atom_type_description
_atom_type_scat_dispersion_real
_atom_type_scat_dispersion_imag
_atom_type_scat_source
C C 0.0033 0.0016 'International Tables Vol C Tables 4.2.6.8 and 6.1.1.4'
H H 0.0000 0.0000 'International Tables Vol C Tables 4.2.6.8 and 6.1.1.4'
O O 0.0106 0.0060 'International Tables Vol C Tables 4.2.6.8 and 6.1.1.4'
P P 0.1023 0.0942 'International Tables Vol C Tables 4.2.6.8 and 6.1.1.4'
Cl Cl 0.1484 0.1585 'International Tables Vol C Tables 4.2.6.8 and 6.1.1.4'
Au Au -2.0133 8.8022 'International Tables Vol C Tables 4.2.6.8 and 6.1.1.4'

loop_
_geom_angle_atom_site_label_1
_geom_angle_atom_site_label_2
_geom_angle_atom_site_label_3
_geom_angle
_geom_angle_site_symmetry_3
P1 Au1 Cl1 170.26(4) .
P1 Au1 Au1 110.92(3) 2_575
Cl1 Au1 Au1 78.42(3) 2_575
C1 P1 C5 105.4(2) .
C1 P1 Au1 124.28(18) .
C5 P1 Au1 129.64(19) .
C2 C1 P1 122.6(4) .
C2 C1 H1 118.7 .
P1 C1 H1 118.7 .
C3 C4 C5 124.8(5) .
C3 C4 H4 117.6 .
C5 C4 H4 117.6 .
O1 C5 C4 117.2(4) .
O1 C5 P1 122.9(4) .
C4 C5 P1 119.9(4) .
C4 C3 C2 124.7(5) .
C4 C3 H3 117.6 .
C2 C3 H3 117.6 .
C3 C2 C1 122.5(5) .
C3 C2 H2 118.8 .
C1 C2 H2 118.8 .
C5 O1 H1A 109.5 .

loop_
_geom_bond_atom_site_label_1
_geom_bond_atom_site_label_2
_geom_bond_distance
_geom_bond_site_symmetry_2
Au1 P1 2.2163(13) .
Au1 Cl1 2.3079(12) .
Au1 Au1 3.1323(3) 2_575
P1 C1 1.716(5) .
P1 C5 1.731(5) .
C1 C2 1.388(8) .
C1 H1 0.9500 .
C4 C3 1.385(8) .
C4 C5 1.393(7) .
C4 H4 0.9500 .
C5 O1 1.358(6) .
C3 C2 1.382(8) .
C3 H3 0.9500 .
C2 H2 0.9500 .
O1 H1A 0.8400 .
